data_1505050
loop_
_publ_author_name
'Alberti, A.'
'Cruciani, G.'
'Galli, E.'
'Millini, R.'
'Zanardi, S.'

_publ_section_title
;
 In Situ X-ray Single-Crystal Study on the Dehydration Mechanism in the
 Monoclinic Polytype of Tschernichite, the Mineral Analog of Zeolite Beta
;
_journal_issue 12
_journal_name_full 'Journal of Physical Chemistry C'
_journal_page_first 4503
_journal_paper_doi 10.1021/jp065145s
_journal_volume 111
_journal_year 2007
_chemical_formula_moiety 'Ca1.99 Mg0.10 Na0.20 K0.08 Ba0.01 Al4.50 Si11.50 O32'
_chemical_formula_sum 'Ca1.86 Mg0.18 O32 Si16'
_chemical_formula_weight 1039.26
_chemical_name_systematic
;
 ?
;
_space_group_IT_number 15
_symmetry_cell_setting monoclinic
_symmetry_space_group_name_Hall '-C 2yc'
_symmetry_space_group_name_H-M 'C 1 2/c 1'
_atom_sites_solution_hydrogens geom
_atom_sites_solution_primary direct
_atom_sites_solution_secondary difmap
_audit_creation_method SHELXL-97
_cell_angle_alpha 90.00
_cell_angle_beta 114.220(10)
_cell_angle_gamma 90.00
_cell_formula_units_Z 4
_cell_length_a 17.829(2)
_cell_length_b 17.828(3)
_cell_length_c 14.671(2)
_cell_measurement_reflns_used 4615
_cell_measurement_temperature 523(2)
_cell_measurement_theta_max 27.82
_cell_measurement_theta_min 3.00
_cell_volume 4252.8(11)
_computing_structure_refinement 'SHELXL-97 (Sheldrick, 1997)'
_diffrn_ambient_temperature 523(2)
_diffrn_detector_area_resol_mean 9
_diffrn_measured_fraction_theta_full 0.910
_diffrn_measured_fraction_theta_max 0.910
_diffrn_measurement_device '95mm CCD camera on \k-goniostat'
_diffrn_measurement_device_type KappaCCD
_diffrn_measurement_method CCD
_diffrn_radiation_monochromator 'horizonally mounted graphite crystal'
_diffrn_radiation_source 'fine-focus sealed tube'
_diffrn_radiation_type MoK\a
_diffrn_radiation_wavelength 0.71073
_diffrn_reflns_av_R_equivalents 0.1582
_diffrn_reflns_av_sigmaI/netI 0.2229
_diffrn_reflns_limit_h_max 22
_diffrn_reflns_limit_h_min -18
_diffrn_reflns_limit_k_max 23
_diffrn_reflns_limit_k_min -20
_diffrn_reflns_limit_l_max 13
_diffrn_reflns_limit_l_min -19
_diffrn_reflns_number 9251
_diffrn_reflns_theta_full 27.82
_diffrn_reflns_theta_max 27.82
_diffrn_reflns_theta_min 3.00
_exptl_absorpt_coefficient_mu 0.793
_exptl_absorpt_correction_T_max 1.0
_exptl_absorpt_correction_T_min 0.8
_exptl_absorpt_correction_type multi-scan
_exptl_absorpt_process_details none
_exptl_crystal_colour colourless
_exptl_crystal_density_diffrn 0.977
_exptl_crystal_density_method 'not measured'
_exptl_crystal_description 'truncated piramid'
_exptl_crystal_F_000 2058
_exptl_crystal_size_max 0.36
_exptl_crystal_size_mid 0.29
_exptl_crystal_size_min 0.06
_refine_diff_density_max 1.805
_refine_diff_density_min -0.687
_refine_diff_density_rms 0.247
_refine_ls_extinction_method none
_refine_ls_goodness_of_fit_ref 0.972
_refine_ls_hydrogen_treatment mixed
_refine_ls_matrix_type full
_refine_ls_number_parameters 254
_refine_ls_number_reflns 4615
_refine_ls_number_restraints 0
_refine_ls_restrained_S_all 0.972
_refine_ls_R_factor_all 0.2877
_refine_ls_R_factor_gt 0.1492
_refine_ls_shift/su_max 0.200
_refine_ls_shift/su_mean 0.200
_refine_ls_structure_factor_coef Fsqd
_refine_ls_weighting_details 'calc w=1/[\s^2^(Fo^2^)+(0.2453P)^2^+33.5800P] where P=(Fo^2^+2Fc^2^)/3'
_refine_ls_weighting_scheme calc
_refine_ls_wR_factor_gt 0.3536
_refine_ls_wR_factor_ref 0.4562
_reflns_number_gt 2006
_reflns_number_total 4615
_reflns_threshold_expression >4sigma(I)
_cod_data_source_file jp065145ssi20061211_010728.cif
_cod_data_source_block beta_250
_cod_original_cell_volume 4252.8(10)
_cod_original_sg_symbol_H-M 'C 2/c'
_cod_database_code 1505050

loop_
_symmetry_equiv_pos_as_xyz
'x, y, z'
'-x, y, -z+1/2'
'x+1/2, y+1/2, z'
'-x+1/2, y+1/2, -z+1/2'
'-x, -y, -z'
'x, -y, z-1/2'
'-x+1/2, -y+1/2, -z'
'x+1/2, -y+1/2, z-1/2'

loop_
_atom_site_label
_atom_site_type_symbol
_atom_site_fract_x
_atom_site_fract_y
_atom_site_fract_z
_atom_site_U_iso_or_equiv
_atom_site_adp_type
_atom_site_occupancy
_atom_site_symmetry_multiplicity
_atom_site_calc_flag
_atom_site_refinement_flags
Si1 Si 0.16998(18) 0.83424(18) 0.8890(2) 0.0497(8) Uani 1 1 d .
Si2 Si 0.20545(17) 0.54202(16) 0.1121(2) 0.0443(8) Uani 1 1 d .
Si3 Si 0.19470(16) 0.41602(18) 0.2494(2) 0.0441(7) Uani 1 1 d .
Si4 Si 0.39363(19) 0.02061(18) 0.6189(2) 0.0527(9) Uani 1 1 d .
Si5 Si 0.52122(18) 0.14773(18) 0.6187(2) 0.0506(9) Uani 1 1 d .
Si6 Si 0.5000 0.2793(2) 0.7500 0.0477(12) Uani 1 2 d S
Si7 Si 0.29621(18) 0.29155(17) 0.3891(2) 0.0492(8) Uani 1 1 d .
Si8 Si 0.41991(16) 0.16764(17) 0.3878(2) 0.0439(7) Uani 1 1 d .
Si9 Si 0.5000 0.1123(2) 0.2500 0.0412(10) Uani 1 2 d S
O1 O 0.2123(5) 0.9115(4) 0.8796(6) 0.074(2) Uani 1 1 d .
O2 O 0.5784(5) 0.3319(4) 0.8039(7) 0.077(3) Uani 1 1 d .
O3 O 0.2194(5) 0.7615(5) 0.8742(6) 0.077(3) Uani 1 1 d .
O4 O 0.6710(5) 0.3316(5) 1.0035(5) 0.074(2) Uani 1 1 d .
O5 O 0.2306(5) 0.4766(5) 0.1926(6) 0.071(3) Uani 1 1 d .
O6 O 0.1356(5) 0.5931(5) 0.1278(7) 0.086(3) Uani 1 1 d .
O7 O 0.1643(4) 0.5026(5) 0.0010(5) 0.064(2) Uani 1 1 d .
O8 O 0.1702(5) 0.4551(6) 0.3338(6) 0.085(3) Uani 1 1 d .
O9 O 0.2670(5) 0.3539(5) 0.3043(6) 0.078(3) Uani 1 1 d .
O10 O 0.1136(5) 0.3811(6) 0.1578(6) 0.093(3) Uani 1 1 d .
O11 O 0.4625(6) 0.0831(6) 0.6313(7) 0.098(3) Uani 1 1 d .
O12 O 0.0650(6) 0.5601(5) 0.3398(7) 0.097(3) Uani 1 1 d .
O13 O 0.5138(6) 0.2271(5) 0.6687(6) 0.089(3) Uani 1 1 d .
O14 O 0.4984(4) 0.1621(4) 0.4954(5) 0.060(2) Uani 1 1 d .
O15 O 0.3697(5) 0.2456(5) 0.3785(6) 0.082(2) Uani 1 1 d .
O16 O 0.4537(5) 0.1690(4) 0.3025(6) 0.068(2) Uani 1 1 d .
Ca1 Ca 0.1283(3) 0.3734(3) -0.0001(5) 0.080 Uani 0.478(6) 1 d P
Ca2 Ca 0.302(2) 0.532(2) -0.014(3) 0.079 Uiso 0.071(6) 1 d P
Ca3 Ca 0.4575(14) 0.6998(15) 0.0005(18) 0.049 Uiso 0.086(5) 1 d P
Ca5 Ca 0.3634(19) 0.291(2) 0.225(2) 0.150 Uiso 0.156(8) 1 d P
Mg Mg 0.3486(16) 0.2525(16) 0.249(2) 0.020 Uiso 0.084(7) 1 d P
Ca6 Ca 0.0253(19) 0.4724(19) 0.000(3) 0.141 Uiso 0.130(8) 1 d P

loop_
_atom_site_aniso_label
_atom_site_aniso_U_11
_atom_site_aniso_U_22
_atom_site_aniso_U_33
_atom_site_aniso_U_23
_atom_site_aniso_U_13
_atom_site_aniso_U_12
Si1 0.0535(15) 0.0449(16) 0.0507(16) -0.0041(14) 0.0213(13) -0.0086(14)
Si2 0.0517(15) 0.0367(15) 0.0398(15) 0.0061(12) 0.0141(12) -0.0078(13)
Si3 0.0455(13) 0.0494(16) 0.0366(13) 0.0119(12) 0.0160(11) -0.0027(13)
Si4 0.0604(16) 0.0539(18) 0.0400(15) 0.0097(13) 0.0167(13) 0.0004(15)
Si5 0.0551(15) 0.0526(18) 0.0374(14) 0.0021(13) 0.0123(12) -0.0046(14)
Si6 0.042(2) 0.044(2) 0.049(2) 0.000 0.0103(18) 0.000
Si7 0.0628(16) 0.0377(15) 0.0534(16) 0.0109(13) 0.0302(13) 0.0072(14)
Si8 0.0494(13) 0.0429(15) 0.0444(14) 0.0063(13) 0.0244(11) 0.0089(13)
Si9 0.0468(18) 0.050(2) 0.0345(17) 0.000 0.0248(14) 0.000
O1 0.097(4) 0.052(4) 0.091(5) 0.005(4) 0.056(4) -0.038(4)
O2 0.073(5) 0.057(5) 0.078(5) -0.007(4) 0.008(4) -0.025(4)
O3 0.071(5) 0.076(6) 0.085(5) -0.005(5) 0.034(4) 0.020(4)
O4 0.122(5) 0.076(5) 0.037(3) 0.012(4) 0.045(3) -0.001(5)
O5 0.077(5) 0.066(5) 0.058(4) 0.032(4) 0.017(4) 0.004(4)
O6 0.097(5) 0.087(6) 0.102(5) 0.009(5) 0.069(4) 0.018(5)
O7 0.073(4) 0.086(5) 0.025(3) 0.006(4) 0.012(3) 0.011(4)
O8 0.090(5) 0.099(7) 0.091(5) -0.017(5) 0.062(4) 0.000(5)
O9 0.110(6) 0.063(5) 0.066(4) 0.039(4) 0.040(4) 0.026(5)
O10 0.085(5) 0.115(7) 0.058(5) -0.040(5) 0.009(4) -0.046(5)
O11 0.102(6) 0.088(6) 0.090(7) 0.007(5) 0.025(5) -0.052(5)
O12 0.142(7) 0.073(5) 0.069(5) 0.041(4) 0.035(5) 0.065(5)
O13 0.130(6) 0.072(6) 0.075(5) -0.020(4) 0.052(4) 0.001(6)
O14 0.062(4) 0.078(5) 0.037(3) 0.013(4) 0.015(3) 0.004(4)
O15 0.104(4) 0.064(5) 0.109(5) -0.009(4) 0.076(4) 0.029(4)
O16 0.105(4) 0.051(4) 0.078(4) 0.005(3) 0.068(3) 0.011(4)
Ca1 0.084 0.073 0.095 0.019 0.049 -0.014

loop_
_atom_type_symbol
_atom_type_description
_atom_type_scat_dispersion_real
_atom_type_scat_dispersion_imag
_atom_type_scat_source
Si Si 0.0672 0.0654 'International Tables Vol C Tables 4.2.6.8 and 6.1.1.4'
O O 0.0106 0.0060 'International Tables Vol C Tables 4.2.6.8 and 6.1.1.4'
Ca Ca 0.2262 0.3064 'International Tables Vol C Tables 4.2.6.8 and 6.1.1.4'
Mg Mg 0.0486 0.0363 'International Tables Vol C Tables 4.2.6.8 and 6.1.1.4'
